data_7704635
loop_
_publ_author_name
'Gianino, Jacqueline'
'Erickson, Alexander N.'
'Markovitz, Sean J.'
'Brown, Seth N.'

_publ_section_title
;
 High-valent osmium iminoxolene complexes.
;
_journal_issue 25
_journal_name_full 'Dalton transactions (Cambridge, England : 2003)'
_journal_page_first 8504
_journal_page_last 8515
_journal_paper_doi 10.1039/d0dt01735c
_journal_volume 49
_journal_year 2020
_chemical_formula_moiety 'C42 H54 N2 O4 Os, 0.5(C6 H14)'
_chemical_formula_sum 'C45 H61 N2 O4 Os'
_chemical_formula_weight 884.15
_chemical_name_common '(^H^ap)2Os(OCH2CH2O) . 0.5 C6H14'
_chemical_name_systematic 'Bis(2-phenylimido-4,6-di-tert-butylphenoxo)ethyleneglycolato-osmium(VI) hemi-hexane solvate'
_space_group_crystal_system triclinic
_space_group_IT_number 2
_space_group_name_Hall '-P 1'
_space_group_name_H-M_alt 'P -1'
_atom_sites_solution_hydrogens geom
_atom_sites_solution_primary heavy
_atom_sites_solution_secondary difmap
_audit_creation_method SHELXL-2013
_audit_update_record
;
2020-05-11 deposited with the CCDC.	2020-06-05 downloaded from the CCDC.
;
_cell_angle_alpha 103.1226(17)
_cell_angle_beta 91.7443(16)
_cell_angle_gamma 97.8182(17)
_cell_formula_units_Z 2
_cell_length_a 12.2153(6)
_cell_length_b 13.1499(7)
_cell_length_c 13.2104(7)
_cell_measurement_reflns_used 9838
_cell_measurement_temperature 120(2)
_cell_measurement_theta_max 28.25
_cell_measurement_theta_min 2.39
_cell_volume 2043.22(18)
_computing_cell_refinement 'Bruker SAINT'
_computing_data_collection 'Bruker APEX2'
_computing_data_reduction 'Bruker SAINT'
_computing_molecular_graphics 'Bruker SHELXTL'
_computing_publication_material 'Bruker SHELXTL'
_computing_structure_refinement 'SHELXL-2013 (Sheldrick, 2013)'
_computing_structure_solution 'SHELXS-97 (Sheldrick 2008)'
_diffrn_ambient_temperature 120(2)
_diffrn_detector_area_resol_mean 8.33
_diffrn_measured_fraction_theta_full 0.999
_diffrn_measured_fraction_theta_max 0.998
_diffrn_measurement_device_type 'Bruker APEX-II CCD'
_diffrn_measurement_method '\f and \w scans'
_diffrn_radiation_type MoK\a
_diffrn_radiation_wavelength 0.71073
_diffrn_reflns_av_R_equivalents 0.0396
_diffrn_reflns_av_unetI/netI 0.0463
_diffrn_reflns_Laue_measured_fraction_full 0.999
_diffrn_reflns_Laue_measured_fraction_max 0.998
_diffrn_reflns_limit_h_max 16
_diffrn_reflns_limit_h_min -16
_diffrn_reflns_limit_k_max 17
_diffrn_reflns_limit_k_min -17
_diffrn_reflns_limit_l_max 17
_diffrn_reflns_limit_l_min -17
_diffrn_reflns_number 29521
_diffrn_reflns_point_group_measured_fraction_full 0.999
_diffrn_reflns_point_group_measured_fraction_max 0.998
_diffrn_reflns_theta_full 25.242
_diffrn_reflns_theta_max 28.266
_diffrn_reflns_theta_min 1.586
_diffrn_source 'fine-focus sealed tube'
_exptl_absorpt_coefficient_mu 3.164
_exptl_absorpt_correction_T_max 0.9004
_exptl_absorpt_correction_T_min 0.7728
_exptl_absorpt_correction_type numerical
_exptl_absorpt_process_details
;
L. Krause, R. Herbst-Irmer, G. M. Sheldrick & D. Stalke. J. Appl.
Cryst., 2015, 48, 3.
;
_exptl_crystal_colour purple
_exptl_crystal_density_diffrn 1.437
_exptl_crystal_density_method 'not measured'
_exptl_crystal_description block
_exptl_crystal_F_000 906
_exptl_crystal_recrystallization_method
'Crystals were formed by slow evaporation of a solution of the compound dissolved in hexane.'
_exptl_crystal_size_max 0.121
_exptl_crystal_size_mid 0.115
_exptl_crystal_size_min 0.064
_exptl_transmission_factor_max 0.9004
_exptl_transmission_factor_min 0.7728
_refine_diff_density_max 1.537
_refine_diff_density_min -2.931
_refine_diff_density_rms 0.124
_refine_ls_extinction_method none
_refine_ls_goodness_of_fit_ref 1.121
_refine_ls_hydrogen_treatment constr
_refine_ls_matrix_type full
_refine_ls_number_parameters 543
_refine_ls_number_reflns 10122
_refine_ls_number_restraints 0
_refine_ls_restrained_S_all 1.121
_refine_ls_R_factor_all 0.0438
_refine_ls_R_factor_gt 0.0357
_refine_ls_shift/su_max 0.004
_refine_ls_shift/su_mean 0.000
_refine_ls_structure_factor_coef Fsqd
_refine_ls_weighting_details 'w=1/[\s^2^(Fo^2^)+(0.0272P)^2^+1.7865P] where P=(Fo^2^+2Fc^2^)/3'
_refine_ls_weighting_scheme calc
_refine_ls_wR_factor_gt 0.0672
_refine_ls_wR_factor_ref 0.0692
_reflns_Friedel_coverage 0.000
_reflns_number_gt 9073
_reflns_number_total 10122
_reflns_threshold_expression 'I > 2\s(I)'
_cod_data_source_file d0dt01735c2.cif
_cod_data_source_block aposeg
_cod_depositor_comments 'Adding full bibliography for 7704635--7704640.cif.'
_cod_database_code 7704635
_shelx_space_group_comment
; 
The symmetry employed for this shelxl refinement is uniquely defined 
by the following loop, which should always be used as a source of 
symmetry information in preference to the above space-group names. 
They are only intended as comments. 
;
_shelx_estimated_absorpt_t_min 0.701
_shelx_estimated_absorpt_t_max 0.823
_shelxl_version_number 2013-4

loop_
_space_group_symop_operation_xyz
'x, y, z'
'-x, -y, -z'

loop_
_atom_site_label
_atom_site_type_symbol
_atom_site_fract_x
_atom_site_fract_y
_atom_site_fract_z
_atom_site_U_iso_or_equiv
_atom_site_adp_type
_atom_site_occupancy
_atom_site_site_symmetry_order
_atom_site_calc_flag
_atom_site_refinement_flags_posn
_atom_site_refinement_flags_adp
_atom_site_refinement_flags_occupancy
_atom_site_disorder_assembly
_atom_site_disorder_group
Os Os 0.28448(2) 1.15981(2) 0.39823(2) 0.01426(4) Uani 1 1 d . . . . .
O1 O 0.27143(19) 1.28123(18) 0.51405(18) 0.0185(5) Uani 1 1 d . . . . .
N1 N 0.3335(2) 1.1071(2) 0.5180(2) 0.0159(6) Uani 1 1 d . . . . .
O2 O 0.15414(19) 1.04874(18) 0.38083(18) 0.0176(5) Uani 1 1 d . . . . .
N2 N 0.1789(2) 1.2180(2) 0.3194(2) 0.0179(6) Uani 1 1 d . . . . .
O3 O 0.3342(2) 1.0651(2) 0.2781(2) 0.0326(7) Uani 1 1 d . . . . .
O4 O 0.4254(2) 1.2405(2) 0.3816(2) 0.0338(7) Uani 1 1 d . . . . .
C1A C 0.4097(8) 1.1082(8) 0.2222(7) 0.0295(19) Uani 0.562 1 d . . P A 1
H1A1 H 0.3750 1.1468 0.1768 0.035 Uiso 0.562 1 calc R U P A 1
H1A2 H 0.4474 1.0534 0.1785 0.035 Uiso 0.562 1 calc R U P A 1
C2A C 0.4907(17) 1.1833(13) 0.3045(18) 0.031(3) Uani 0.562 1 d . . P A 1
H2A1 H 0.5387 1.1433 0.3373 0.037 Uiso 0.562 1 calc R U P A 1
H2A2 H 0.5382 1.2331 0.2725 0.037 Uiso 0.562 1 calc R U P A 1
C1B C 0.4442(11) 1.0973(10) 0.2578(10) 0.034(3) Uani 0.438 1 d . . P A 2
H1B1 H 0.4517 1.0802 0.1816 0.041 Uiso 0.438 1 calc R U P A 2
H1B2 H 0.4938 1.0578 0.2893 0.041 Uiso 0.438 1 calc R U P A 2
C2B C 0.479(2) 1.2125(16) 0.300(2) 0.026(4) Uani 0.438 1 d . . P A 2
H2B1 H 0.5596 1.2275 0.3185 0.032 Uiso 0.438 1 calc R U P A 2
H2B2 H 0.4618 1.2520 0.2476 0.032 Uiso 0.438 1 calc R U P A 2
C11 C 0.3281(3) 1.2824(3) 0.6020(3) 0.0188(7) Uani 1 1 d . . . . .
C12 C 0.3595(3) 1.1849(3) 0.6088(3) 0.0176(7) Uani 1 1 d . . . . .
C13 C 0.4129(3) 1.1735(3) 0.7011(3) 0.0225(8) Uani 1 1 d . . . . .
H13 H 0.4304 1.1067 0.7068 0.027 Uiso 1 1 calc R U . . .
C14 C 0.4392(3) 1.2608(3) 0.7829(3) 0.0244(8) Uani 1 1 d . . . . .
C15 C 0.4068(3) 1.3577(3) 0.7728(3) 0.0241(8) Uani 1 1 d . . . . .
H15 H 0.4237 1.4167 0.8303 0.029 Uiso 1 1 calc R U . . .
C16 C 0.3527(3) 1.3724(3) 0.6857(3) 0.0189(7) Uani 1 1 d . . . . .
C17 C 0.3242(3) 1.4797(3) 0.6764(3) 0.0218(7) Uani 1 1 d . . . . .
C18 C 0.5049(4) 1.2569(3) 0.8828(3) 0.0383(11) Uani 1 1 d . . . . .
C21 C 0.0801(3) 1.0508(3) 0.3050(3) 0.0171(7) Uani 1 1 d . . . . .
C22 C 0.0873(3) 1.1467(3) 0.2739(3) 0.0170(7) Uani 1 1 d . . . . .
C23 C 0.0063(3) 1.1625(3) 0.2035(3) 0.0183(7) Uani 1 1 d . . . . .
H23 H 0.0100 1.2284 0.1847 0.022 Uiso 1 1 calc R U . . .
C24 C -0.0785(3) 1.0818(3) 0.1621(3) 0.0197(7) Uani 1 1 d . . . . .
C25 C -0.0801(3) 0.9846(3) 0.1916(3) 0.0209(7) Uani 1 1 d . . . . .
H25 H -0.1382 0.9291 0.1617 0.025 Uiso 1 1 calc R U . . .
C26 C -0.0034(3) 0.9647(3) 0.2607(3) 0.0184(7) Uani 1 1 d . . . . .
C27 C -0.0029(3) 0.8563(3) 0.2854(3) 0.0227(8) Uani 1 1 d . . . . .
C28 C -0.1695(3) 1.0931(3) 0.0837(3) 0.0258(8) Uani 1 1 d . . . . .
C31 C 0.3168(3) 0.9983(3) 0.5221(3) 0.0191(7) Uani 1 1 d . . . . .
C32 C 0.2479(3) 0.9648(3) 0.5930(3) 0.0240(8) Uani 1 1 d . . . . .
H32 H 0.2146 1.0143 0.6418 0.029 Uiso 1 1 calc R U . . .
C33 C 0.2279(3) 0.8581(3) 0.5922(3) 0.0298(9) Uani 1 1 d . . . . .
H33 H 0.1797 0.8345 0.6399 0.036 Uiso 1 1 calc R U . . .
C34 C 0.2776(3) 0.7861(3) 0.5226(3) 0.0317(9) Uani 1 1 d . . . . .
H34 H 0.2637 0.7132 0.5225 0.038 Uiso 1 1 calc R U . . .
C35 C 0.3475(3) 0.8201(3) 0.4532(3) 0.0316(9) Uani 1 1 d . . . . .
H35 H 0.3829 0.7707 0.4064 0.038 Uiso 1 1 calc R U . . .
C36 C 0.3664(3) 0.9264(3) 0.4514(3) 0.0252(8) Uani 1 1 d . . . . .
H36 H 0.4128 0.9495 0.4022 0.030 Uiso 1 1 calc R U . . .
C41 C 0.1786(3) 1.3281(3) 0.3266(3) 0.0270(8) Uani 1 1 d . . . . .
C42 C 0.2721(4) 1.3874(3) 0.3028(4) 0.0443(12) Uani 1 1 d . . . . .
H42 H 0.3352 1.3549 0.2817 0.053 Uiso 1 1 calc R U . . .
C43 C 0.2743(5) 1.4950(4) 0.3095(5) 0.0612(17) Uani 1 1 d . . . . .
H43 H 0.3386 1.5356 0.2928 0.073 Uiso 1 1 calc R U . . .
C44 C 0.1840(5) 1.5418(3) 0.3402(4) 0.0573(16) Uani 1 1 d . . . . .
H44 H 0.1848 1.6147 0.3427 0.069 Uiso 1 1 calc R U . . .
C45 C 0.0926(5) 1.4845(4) 0.3672(4) 0.0484(14) Uani 1 1 d . . . . .
H45 H 0.0311 1.5185 0.3905 0.058 Uiso 1 1 calc R U . . .
C46 C 0.0878(4) 1.3766(3) 0.3610(3) 0.0341(10) Uani 1 1 d . . . . .
H46 H 0.0239 1.3371 0.3800 0.041 Uiso 1 1 calc R U . . .
C171 C 0.3556(4) 1.5641(3) 0.7770(3) 0.0312(9) Uani 1 1 d . . . . .
H17A H 0.3367 1.6317 0.7679 0.047 Uiso 1 1 calc R U . . .
H17B H 0.4353 1.5712 0.7940 0.047 Uiso 1 1 calc R U . . .
H17C H 0.3149 1.5435 0.8337 0.047 Uiso 1 1 calc R U . . .
C172 C 0.3896(3) 1.5135(3) 0.5886(3) 0.0288(9) Uani 1 1 d . . . . .
H17D H 0.3725 1.5822 0.5813 0.043 Uiso 1 1 calc R U . . .
H17E H 0.3688 1.4609 0.5230 0.043 Uiso 1 1 calc R U . . .
H17F H 0.4691 1.5188 0.6057 0.043 Uiso 1 1 calc R U . . .
C173 C 0.1997(3) 1.4738(3) 0.6510(3) 0.0281(8) Uani 1 1 d . . . . .
H17G H 0.1838 1.5433 0.6449 0.042 Uiso 1 1 calc R U . . .
H17H H 0.1583 1.4522 0.7069 0.042 Uiso 1 1 calc R U . . .
H17I H 0.1776 1.4221 0.5851 0.042 Uiso 1 1 calc R U . . .
C181 C 0.6037(6) 1.3401(6) 0.9054(6) 0.0476(19) Uani 0.757 1 d . . P B 1
H18A H 0.5809 1.4087 0.9053 0.071 Uiso 0.757 1 calc R U P B 1
H18B H 0.6567 1.3239 0.8519 0.071 Uiso 0.757 1 calc R U P B 1
H18C H 0.6386 1.3424 0.9738 0.071 Uiso 0.757 1 calc R U P B 1
C182 C 0.4226(6) 1.2820(5) 0.9770(4) 0.0485(17) Uani 0.757 1 d . . P B 1
H18D H 0.3571 1.2277 0.9640 0.073 Uiso 0.757 1 calc R U P B 1
H18E H 0.3997 1.3513 0.9808 0.073 Uiso 0.757 1 calc R U P B 1
H18F H 0.4614 1.2822 1.0431 0.073 Uiso 0.757 1 calc R U P B 1
C183 C 0.5353(5) 1.1510(5) 0.8823(5) 0.0382(14) Uani 0.757 1 d . . P B 1
H18G H 0.4686 1.0981 0.8671 0.057 Uiso 0.757 1 calc R U P B 1
H18H H 0.5694 1.1519 0.9507 0.057 Uiso 0.757 1 calc R U P B 1
H18I H 0.5879 1.1332 0.8288 0.057 Uiso 0.757 1 calc R U P B 1
C184 C 0.4624(19) 1.1697(17) 0.9223(14) 0.044(5) Uani 0.243 1 d . . P B 2
H18J H 0.4351 1.1096 0.8643 0.067 Uiso 0.243 1 calc R U P B 2
H18K H 0.4014 1.1879 0.9662 0.067 Uiso 0.243 1 calc R U P B 2
H18L H 0.5211 1.1510 0.9638 0.067 Uiso 0.243 1 calc R U P B 2
C185 C 0.6328(15) 1.2209(17) 0.8280(13) 0.042(5) Uani 0.243 1 d . . P B 2
H18M H 0.6690 1.2779 0.7986 0.064 Uiso 0.243 1 calc R U P B 2
H18N H 0.6161 1.1560 0.7729 0.064 Uiso 0.243 1 calc R U P B 2
H18O H 0.6822 1.2093 0.8828 0.064 Uiso 0.243 1 calc R U P B 2
C186 C 0.5510(18) 1.3591(16) 0.9458(16) 0.038(5) Uani 0.243 1 d . . P B 2
H18P H 0.5751 1.4065 0.9006 0.057 Uiso 0.243 1 calc R U P B 2
H18Q H 0.6147 1.3521 0.9894 0.057 Uiso 0.243 1 calc R U P B 2
H18R H 0.4948 1.3884 0.9904 0.057 Uiso 0.243 1 calc R U P B 2
C271 C -0.0982(4) 0.7751(3) 0.2244(3) 0.0325(9) Uani 1 1 d . . . . .
H27A H -0.0918 0.7691 0.1496 0.049 Uiso 1 1 calc R U . . .
H27B H -0.1691 0.7981 0.2445 0.049 Uiso 1 1 calc R U . . .
H27C H -0.0945 0.7063 0.2403 0.049 Uiso 1 1 calc R U . . .
C272 C -0.0145(3) 0.8626(3) 0.4015(3) 0.0290(9) Uani 1 1 d . . . . .
H27D H -0.0137 0.7925 0.4152 0.044 Uiso 1 1 calc R U . . .
H27E H -0.0845 0.8874 0.4219 0.044 Uiso 1 1 calc R U . . .
H27F H 0.0473 0.9120 0.4419 0.044 Uiso 1 1 calc R U . . .
C273 C 0.1069(3) 0.8173(3) 0.2526(3) 0.0322(9) Uani 1 1 d . . . . .
H27G H 0.1139 0.8134 0.1781 0.048 Uiso 1 1 calc R U . . .
H27H H 0.1078 0.7471 0.2660 0.048 Uiso 1 1 calc R U . . .
H27I H 0.1690 0.8665 0.2927 0.048 Uiso 1 1 calc R U . . .
C281 C -0.2817(3) 1.0757(6) 0.1286(4) 0.0610(17) Uani 1 1 d . . . . .
H28A H -0.3399 1.0818 0.0786 0.091 Uiso 1 1 calc R U . . .
H28B H -0.2836 1.1289 0.1936 0.091 Uiso 1 1 calc R U . . .
H28C H -0.2941 1.0051 0.1427 0.091 Uiso 1 1 calc R U . . .
C282 C -0.1534(4) 1.2017(4) 0.0600(4) 0.0487(13) Uani 1 1 d . . . . .
H28D H -0.2129 1.2059 0.0103 0.073 Uiso 1 1 calc R U . . .
H28E H -0.0818 1.2137 0.0301 0.073 Uiso 1 1 calc R U . . .
H28F H -0.1554 1.2556 0.1245 0.073 Uiso 1 1 calc R U . . .
C283 C -0.1683(4) 1.0104(4) -0.0175(3) 0.0438(12) Uani 1 1 d . . . . .
H28G H -0.2270 1.0170 -0.0668 0.066 Uiso 1 1 calc R U . . .
H28H H -0.1807 0.9398 -0.0036 0.066 Uiso 1 1 calc R U . . .
H28I H -0.0964 1.0213 -0.0474 0.066 Uiso 1 1 calc R U . . .
C51 C -0.219(3) 1.644(2) 0.9578(17) 0.211(17) Uani 0.5 1 d . . P C -1
H51A H -0.2515 1.6327 0.8868 0.316 Uiso 0.5 1 calc R U P C -1
H51B H -0.1851 1.7178 0.9827 0.316 Uiso 0.5 1 calc R U P C -1
H51C H -0.2762 1.6266 1.0037 0.316 Uiso 0.5 1 calc R U P C -1
C52 C -0.149(2) 1.588(3) 0.958(2) 0.159(17) Uani 0.5 1 d . . P C -1
H52A H -0.1232 1.5902 0.8879 0.190 Uiso 0.5 1 calc R U P C -1
H52B H -0.1997 1.5203 0.9452 0.190 Uiso 0.5 1 calc R U P C -1
C53 C -0.028(2) 1.5397(14) 1.0052(14) 0.113(12) Uani 0.5 1 d . . P C -1
H53A H 0.0150 1.5958 1.0608 0.136 Uiso 0.5 1 calc R U P C -1
H53B H -0.0518 1.4782 1.0348 0.136 Uiso 0.5 1 calc R U P C -1
C54 C 0.0358(18) 1.5121(15) 0.9263(17) 0.117(7) Uani 0.5 1 d . . P C -1
H54A H 0.0663 1.5729 0.8981 0.140 Uiso 0.5 1 calc R U P C -1
H54B H -0.0036 1.4551 0.8696 0.140 Uiso 0.5 1 calc R U P C -1
C55 C 0.135(2) 1.4688(19) 0.994(3) 0.147(14) Uani 0.5 1 d . . P C -1
H55A H 0.1689 1.4115 0.9494 0.176 Uiso 0.5 1 calc R U P C -1
H55B H 0.1939 1.5268 1.0289 0.176 Uiso 0.5 1 calc R U P C -1
C56 C 0.082(3) 1.441(3) 1.048(2) 0.142(12) Uani 0.5 1 d . . P C -1
H56A H 0.1257 1.4138 1.0972 0.214 Uiso 0.5 1 calc R U P C -1
H56B H 0.0249 1.3838 1.0105 0.214 Uiso 0.5 1 calc R U P C -1
H56C H 0.0462 1.4987 1.0872 0.214 Uiso 0.5 1 calc R U P C -1

loop_
_atom_site_aniso_label
_atom_site_aniso_U_11
_atom_site_aniso_U_22
_atom_site_aniso_U_33
_atom_site_aniso_U_23
_atom_site_aniso_U_13
_atom_site_aniso_U_12
Os 0.01346(6) 0.01223(6) 0.01644(7) 0.00291(4) -0.00350(4) 0.00129(4)
O1 0.0186(12) 0.0147(11) 0.0204(12) 0.0013(10) -0.0054(10) 0.0028(10)
N1 0.0129(13) 0.0152(13) 0.0191(14) 0.0026(11) -0.0025(11) 0.0034(11)
O2 0.0177(12) 0.0148(11) 0.0195(12) 0.0054(10) -0.0047(10) -0.0018(9)
N2 0.0154(14) 0.0174(14) 0.0213(15) 0.0071(12) -0.0015(12) -0.0001(11)
O3 0.0247(14) 0.0360(16) 0.0263(14) -0.0111(12) 0.0023(12) -0.0029(12)
O4 0.0195(13) 0.0217(14) 0.0550(19) -0.0011(13) 0.0142(13) -0.0010(11)
C1A 0.036(5) 0.031(5) 0.018(4) -0.002(4) 0.010(4) 0.005(4)
C2A 0.023(6) 0.032(9) 0.039(7) 0.008(6) 0.006(4) 0.011(5)
C1B 0.041(7) 0.023(5) 0.039(8) 0.008(5) 0.000(5) 0.008(5)
C2B 0.017(7) 0.030(10) 0.035(7) 0.014(8) -0.001(5) 0.005(7)
C11 0.0139(16) 0.0196(16) 0.0219(18) 0.0045(14) -0.0011(13) 0.0007(13)
C12 0.0134(15) 0.0178(16) 0.0198(17) 0.0022(14) -0.0020(13) 0.0003(13)
C13 0.0225(18) 0.0193(17) 0.0246(19) 0.0046(15) -0.0055(15) 0.0024(14)
C14 0.0238(19) 0.0255(19) 0.0203(18) 0.0013(15) -0.0080(15) 0.0000(15)
C15 0.0244(19) 0.0203(17) 0.0234(19) -0.0010(15) -0.0027(15) -0.0003(15)
C16 0.0164(16) 0.0170(16) 0.0212(17) 0.0010(14) 0.0011(13) 0.0011(13)
C17 0.0233(18) 0.0158(16) 0.0250(19) 0.0025(14) 0.0038(15) 0.0021(14)
C18 0.048(3) 0.032(2) 0.029(2) 0.0055(18) -0.023(2) -0.003(2)
C21 0.0163(16) 0.0192(16) 0.0152(16) 0.0032(13) -0.0021(13) 0.0024(13)
C22 0.0170(16) 0.0165(16) 0.0168(16) 0.0024(13) 0.0000(13) 0.0027(13)
C23 0.0170(16) 0.0212(17) 0.0176(16) 0.0056(14) -0.0002(13) 0.0039(14)
C24 0.0139(16) 0.0282(18) 0.0171(17) 0.0050(14) 0.0016(13) 0.0036(14)
C25 0.0178(17) 0.0253(18) 0.0165(17) 0.0039(14) -0.0028(14) -0.0045(14)
C26 0.0199(17) 0.0182(16) 0.0157(16) 0.0032(13) -0.0023(13) 0.0001(14)
C27 0.0284(19) 0.0170(16) 0.0212(18) 0.0063(14) -0.0050(15) -0.0038(15)
C28 0.0210(18) 0.037(2) 0.0203(18) 0.0092(16) -0.0051(15) 0.0037(16)
C31 0.0164(16) 0.0176(16) 0.0220(17) 0.0035(14) -0.0090(14) 0.0018(13)
C32 0.029(2) 0.0197(17) 0.0232(19) 0.0044(15) -0.0025(15) 0.0069(15)
C33 0.036(2) 0.026(2) 0.029(2) 0.0136(17) -0.0040(17) 0.0009(18)
C34 0.040(2) 0.0163(17) 0.039(2) 0.0073(17) -0.0073(19) 0.0033(17)
C35 0.034(2) 0.0157(17) 0.045(2) 0.0036(17) 0.0025(19) 0.0078(16)
C36 0.0213(18) 0.0179(17) 0.035(2) 0.0034(16) 0.0011(16) 0.0037(15)
C41 0.030(2) 0.0192(17) 0.030(2) 0.0066(16) -0.0161(17) 0.0008(16)
C42 0.037(2) 0.028(2) 0.072(3) 0.025(2) -0.016(2) -0.0028(19)
C43 0.059(3) 0.030(2) 0.100(5) 0.041(3) -0.031(3) -0.012(2)
C44 0.077(4) 0.018(2) 0.073(4) 0.012(2) -0.046(3) -0.001(2)
C45 0.063(3) 0.030(2) 0.048(3) -0.003(2) -0.026(3) 0.021(2)
C46 0.039(2) 0.025(2) 0.037(2) 0.0008(18) -0.0092(19) 0.0121(18)
C171 0.041(2) 0.0197(18) 0.029(2) -0.0011(16) 0.0016(18) 0.0024(17)
C172 0.035(2) 0.0202(18) 0.031(2) 0.0062(16) 0.0064(18) 0.0007(17)
C173 0.028(2) 0.0205(18) 0.037(2) 0.0049(17) 0.0054(17) 0.0101(16)
C181 0.042(4) 0.040(4) 0.054(5) 0.010(4) -0.029(4) -0.008(3)
C182 0.076(5) 0.045(4) 0.023(3) 0.008(3) -0.007(3) 0.007(3)
C183 0.045(4) 0.036(3) 0.032(3) 0.010(3) -0.019(3) 0.001(3)
C184 0.067(14) 0.056(13) 0.016(8) 0.014(8) -0.010(9) 0.025(11)
C185 0.038(10) 0.059(12) 0.027(9) -0.008(8) -0.019(8) 0.030(9)
C186 0.046(13) 0.035(10) 0.031(11) 0.003(9) -0.028(9) 0.012(10)
C271 0.039(2) 0.0217(19) 0.034(2) 0.0073(17) -0.0063(19) -0.0048(17)
C272 0.038(2) 0.0250(19) 0.024(2) 0.0105(16) -0.0025(17) -0.0025(17)
C273 0.036(2) 0.025(2) 0.034(2) 0.0063(17) -0.0042(18) 0.0039(18)
C281 0.019(2) 0.128(5) 0.052(3) 0.049(4) -0.001(2) 0.016(3)
C282 0.048(3) 0.044(3) 0.057(3) 0.020(2) -0.026(2) 0.010(2)
C283 0.048(3) 0.054(3) 0.028(2) 0.006(2) -0.015(2) 0.009(2)
C51 0.40(6) 0.13(2) 0.066(13) -0.020(14) 0.02(2) -0.03(3)
C52 0.13(2) 0.21(4) 0.084(16) -0.10(2) -0.041(14) 0.09(2)
C53 0.22(3) 0.046(8) 0.048(9) -0.010(8) 0.003(13) -0.045(14)
C54 0.135(19) 0.081(12) 0.120(17) 0.018(12) 0.023(14) -0.028(12)
C55 0.055(12) 0.088(15) 0.25(4) -0.030(18) -0.021(18) -0.025(11)
C56 0.18(3) 0.12(2) 0.14(2) 0.014(17) 0.11(2) 0.05(2)

loop_
_atom_type_symbol
_atom_type_description
_atom_type_scat_dispersion_real
_atom_type_scat_dispersion_imag
_atom_type_scat_source
C C 0.0033 0.0016 'International Tables Vol C Tables 4.2.6.8 and 6.1.1.4'
H H 0.0000 0.0000 'International Tables Vol C Tables 4.2.6.8 and 6.1.1.4'
N N 0.0061 0.0033 'International Tables Vol C Tables 4.2.6.8 and 6.1.1.4'
O O 0.0106 0.0060 'International Tables Vol C Tables 4.2.6.8 and 6.1.1.4'
Os Os -1.2165 7.6030 'International Tables Vol C Tables 4.2.6.8 and 6.1.1.4'

loop_
_geom_angle_atom_site_label_1
_geom_angle_atom_site_label_2
_geom_angle_atom_site_label_3
_geom_angle
_geom_angle_site_symmetry_1
_geom_angle_site_symmetry_3
_geom_angle_publ_flag
O4 Os O3 79.59(12) . . ?
O4 Os N2 102.67(12) . . ?
O3 Os N2 96.37(12) . . ?
O4 Os O1 84.56(11) . . ?
O3 Os O1 164.09(11) . . ?
N2 Os O1 85.60(11) . . ?
O4 Os N1 97.05(12) . . ?
O3 Os N1 103.98(12) . . ?
N2 Os N1 153.86(12) . . ?
O1 Os N1 79.32(10) . . ?
O4 Os O2 163.59(10) . . ?
O3 Os O2 84.00(11) . . ?
N2 Os O2 79.34(10) . . ?
O1 Os O2 111.85(10) . . ?
N1 Os O2 86.58(10) . . ?
C11 O1 Os 114.5(2) . . ?
C12 N1 C31 119.9(3) . . ?
C12 N1 Os 114.0(2) . . ?
C31 N1 Os 124.1(2) . . ?
C21 O2 Os 113.9(2) . . ?
C22 N2 C41 119.4(3) . . ?
C22 N2 Os 114.5(2) . . ?
C41 N2 Os 124.5(2) . . ?
C1A O3 Os 117.0(4) . . ?
C1B O3 Os 112.6(5) . . ?
C2B O4 Os 120.5(12) . . ?
C2A O4 Os 113.6(8) . . ?
O3 C1A C2A 103.8(10) . . ?
O3 C1A H1A1 111.0 . . ?
C2A C1A H1A1 111.0 . . ?
O3 C1A H1A2 111.0 . . ?
C2A C1A H1A2 111.0 . . ?
H1A1 C1A H1A2 109.0 . . ?
O4 C2A C1A 107.1(13) . . ?
O4 C2A H2A1 110.3 . . ?
C1A C2A H2A1 110.3 . . ?
O4 C2A H2A2 110.3 . . ?
C1A C2A H2A2 110.3 . . ?
H2A1 C2A H2A2 108.5 . . ?
O3 C1B C2B 111.8(13) . . ?
O3 C1B H1B1 109.2 . . ?
C2B C1B H1B1 109.2 . . ?
O3 C1B H1B2 109.2 . . ?
C2B C1B H1B2 109.2 . . ?
H1B1 C1B H1B2 107.9 . . ?
O4 C2B C1B 107.6(18) . . ?
O4 C2B H2B1 110.2 . . ?
C1B C2B H2B1 110.2 . . ?
O4 C2B H2B2 110.2 . . ?
C1B C2B H2B2 110.2 . . ?
H2B1 C2B H2B2 108.5 . . ?
O1 C11 C12 115.1(3) . . ?
O1 C11 C16 123.8(3) . . ?
C12 C11 C16 121.0(3) . . ?
N1 C12 C11 113.1(3) . . ?
N1 C12 C13 126.2(3) . . ?
C11 C12 C13 120.7(3) . . ?
C14 C13 C12 119.0(3) . . ?
C14 C13 H13 120.5 . . ?
C12 C13 H13 120.5 . . ?
C13 C14 C15 118.5(3) . . ?
C13 C14 C18 122.3(3) . . ?
C15 C14 C18 119.3(3) . . ?
C16 C15 C14 124.8(3) . . ?
C16 C15 H15 117.6 . . ?
C14 C15 H15 117.6 . . ?
C15 C16 C11 115.9(3) . . ?
C15 C16 C17 122.9(3) . . ?
C11 C16 C17 121.2(3) . . ?
C171 C17 C16 111.8(3) . . ?
C171 C17 C173 107.6(3) . . ?
C16 C17 C173 111.1(3) . . ?
C171 C17 C172 108.5(3) . . ?
C16 C17 C172 108.1(3) . . ?
C173 C17 C172 109.6(3) . . ?
C184 C18 C186 124.7(12) . . ?
C181 C18 C183 111.5(5) . . ?
C184 C18 C14 111.9(8) . . ?
C186 C18 C14 114.1(8) . . ?
C181 C18 C14 110.9(4) . . ?
C183 C18 C14 113.6(4) . . ?
C181 C18 C182 108.1(5) . . ?
C183 C18 C182 106.0(5) . . ?
C14 C18 C182 106.3(4) . . ?
C184 C18 C185 103.6(12) . . ?
C186 C18 C185 97.2(12) . . ?
C14 C18 C185 99.8(6) . . ?
O2 C21 C22 115.3(3) . . ?
O2 C21 C26 123.3(3) . . ?
C22 C21 C26 121.3(3) . . ?
N2 C22 C23 126.6(3) . . ?
N2 C22 C21 112.9(3) . . ?
C23 C22 C21 120.5(3) . . ?
C24 C23 C22 119.6(3) . . ?
C24 C23 H23 120.2 . . ?
C22 C23 H23 120.2 . . ?
C23 C24 C25 118.3(3) . . ?
C23 C24 C28 122.4(3) . . ?
C25 C24 C28 119.2(3) . . ?
C26 C25 C24 124.7(3) . . ?
C26 C25 H25 117.7 . . ?
C24 C25 H25 117.7 . . ?
C25 C26 C21 115.5(3) . . ?
C25 C26 C27 123.4(3) . . ?
C21 C26 C27 121.1(3) . . ?
C272 C27 C26 111.1(3) . . ?
C272 C27 C271 108.1(3) . . ?
C26 C27 C271 111.4(3) . . ?
C272 C27 C273 109.9(3) . . ?
C26 C27 C273 108.4(3) . . ?
C271 C27 C273 108.0(3) . . ?
C282 C28 C281 108.5(4) . . ?
C282 C28 C283 108.7(4) . . ?
C281 C28 C283 108.8(4) . . ?
C282 C28 C24 111.9(3) . . ?
C281 C28 C24 109.2(3) . . ?
C283 C28 C24 109.7(3) . . ?
C32 C31 C36 120.5(3) . . ?
C32 C31 N1 120.1(3) . . ?
C36 C31 N1 119.3(3) . . ?
C31 C32 C33 119.4(4) . . ?
C31 C32 H32 120.3 . . ?
C33 C32 H32 120.3 . . ?
C34 C33 C32 120.5(4) . . ?
C34 C33 H33 119.8 . . ?
C32 C33 H33 119.8 . . ?
C35 C34 C33 119.9(4) . . ?
C35 C34 H34 120.1 . . ?
C33 C34 H34 120.1 . . ?
C34 C35 C36 120.3(4) . . ?
C34 C35 H35 119.8 . . ?
C36 C35 H35 119.8 . . ?
C31 C36 C35 119.4(4) . . ?
C31 C36 H36 120.3 . . ?
C35 C36 H36 120.3 . . ?
C42 C41 C46 119.9(4) . . ?
C42 C41 N2 119.0(4) . . ?
C46 C41 N2 121.1(4) . . ?
C41 C42 C43 120.2(5) . . ?
C41 C42 H42 119.9 . . ?
C43 C42 H42 119.9 . . ?
C44 C43 C42 120.0(5) . . ?
C44 C43 H43 120.0 . . ?
C42 C43 H43 120.0 . . ?
C43 C44 C45 120.2(4) . . ?
C43 C44 H44 119.9 . . ?
C45 C44 H44 119.9 . . ?
C44 C45 C46 121.1(5) . . ?
C44 C45 H45 119.4 . . ?
C46 C45 H45 119.4 . . ?
C41 C46 C45 118.6(5) . . ?
C41 C46 H46 120.7 . . ?
C45 C46 H46 120.7 . . ?
C17 C171 H17A 109.5 . . ?
C17 C171 H17B 109.5 . . ?
H17A C171 H17B 109.5 . . ?
C17 C171 H17C 109.5 . . ?
H17A C171 H17C 109.5 . . ?
H17B C171 H17C 109.5 . . ?
C17 C172 H17D 109.5 . . ?
C17 C172 H17E 109.5 . . ?
H17D C172 H17E 109.5 . . ?
C17 C172 H17F 109.5 . . ?
H17D C172 H17F 109.5 . . ?
H17E C172 H17F 109.5 . . ?
C17 C173 H17G 109.5 . . ?
C17 C173 H17H 109.5 . . ?
H17G C173 H17H 109.5 . . ?
C17 C173 H17I 109.5 . . ?
H17G C173 H17I 109.5 . . ?
H17H C173 H17I 109.5 . . ?
C18 C181 H18A 109.5 . . ?
C18 C181 H18B 109.5 . . ?
H18A C181 H18B 109.5 . . ?
C18 C181 H18C 109.5 . . ?
H18A C181 H18C 109.5 . . ?
H18B C181 H18C 109.5 . . ?
C18 C182 H18D 109.5 . . ?
C18 C182 H18E 109.5 . . ?
H18D C182 H18E 109.5 . . ?
C18 C182 H18F 109.5 . . ?
H18D C182 H18F 109.5 . . ?
H18E C182 H18F 109.5 . . ?
C18 C183 H18G 109.5 . . ?
C18 C183 H18H 109.5 . . ?
H18G C183 H18H 109.5 . . ?
C18 C183 H18I 109.5 . . ?
H18G C183 H18I 109.5 . . ?
H18H C183 H18I 109.5 . . ?
C18 C184 H18J 109.5 . . ?
C18 C184 H18K 109.5 . . ?
H18J C184 H18K 109.5 . . ?
C18 C184 H18L 109.5 . . ?
H18J C184 H18L 109.5 . . ?
H18K C184 H18L 109.5 . . ?
C18 C185 H18M 109.5 . . ?
C18 C185 H18N 109.5 . . ?
H18M C185 H18N 109.5 . . ?
C18 C185 H18O 109.5 . . ?
H18M C185 H18O 109.5 . . ?
H18N C185 H18O 109.5 . . ?
C18 C186 H18P 109.5 . . ?
C18 C186 H18Q 109.5 . . ?
H18P C186 H18Q 109.5 . . ?
C18 C186 H18R 109.5 . . ?
H18P C186 H18R 109.5 . . ?
H18Q C186 H18R 109.5 . . ?
C27 C271 H27A 109.5 . . ?
C27 C271 H27B 109.5 . . ?
H27A C271 H27B 109.5 . . ?
C27 C271 H27C 109.5 . . ?
H27A C271 H27C 109.5 . . ?
H27B C271 H27C 109.5 . . ?
C27 C272 H27D 109.5 . . ?
C27 C272 H27E 109.5 . . ?
H27D C272 H27E 109.5 . . ?
C27 C272 H27F 109.5 . . ?
H27D C272 H27F 109.5 . . ?
H27E C272 H27F 109.5 . . ?
C27 C273 H27G 109.5 . . ?
C27 C273 H27H 109.5 . . ?
H27G C273 H27H 109.5 . . ?
C27 C273 H27I 109.5 . . ?
H27G C273 H27I 109.5 . . ?
H27H C273 H27I 109.5 . . ?
C28 C281 H28A 109.5 . . ?
C28 C281 H28B 109.5 . . ?
H28A C281 H28B 109.5 . . ?
C28 C281 H28C 109.5 . . ?
H28A C281 H28C 109.5 . . ?
H28B C281 H28C 109.5 . . ?
C28 C282 H28D 109.5 . . ?
C28 C282 H28E 109.5 . . ?
H28D C282 H28E 109.5 . . ?
C28 C282 H28F 109.5 . . ?
H28D C282 H28F 109.5 . . ?
H28E C282 H28F 109.5 . . ?
C28 C283 H28G 109.5 . . ?
C28 C283 H28H 109.5 . . ?
H28G C283 H28H 109.5 . . ?
C28 C283 H28I 109.5 . . ?
H28G C283 H28I 109.5 . . ?
H28H C283 H28I 109.5 . . ?
C52 C51 H51A 109.5 . . ?
C52 C51 H51B 109.5 . . ?
H51A C51 H51B 109.5 . . ?
C52 C51 H51C 109.5 . . ?
H51A C51 H51C 109.5 . . ?
H51B C51 H51C 109.5 . . ?
C51 C52 C53 158(2) . . ?
C51 C52 H52A 96.8 . . ?
C53 C52 H52A 96.8 . . ?
C51 C52 H52B 96.8 . . ?
C53 C52 H52B 96.8 . . ?
H52A C52 H52B 103.5 . . ?
C54 C53 C52 109(2) . . ?
C54 C53 H53A 109.9 . . ?
C52 C53 H53A 109.9 . . ?
C54 C53 H53B 109.9 . . ?
C52 C53 H53B 109.9 . . ?
H53A C53 H53B 108.3 . . ?
C53 C54 C55 97(2) . . ?
C53 C54 H54A 112.3 . . ?
C55 C54 H54A 112.3 . . ?
C53 C54 H54B 112.3 . . ?
C55 C54 H54B 112.3 . . ?
H54A C54 H54B 109.9 . . ?
C56 C55 C54 97(3) . . ?
C56 C55 H55A 112.3 . . ?
C54 C55 H55A 112.3 . . ?
C56 C55 H55B 112.3 . . ?
C54 C55 H55B 112.3 . . ?
H55A C55 H55B 109.9 . . ?
C55 C56 H56A 109.5 . . ?
C55 C56 H56B 109.5 . . ?
H56A C56 H56B 109.5 . . ?
C55 C56 H56C 109.5 . . ?
H56A C56 H56C 109.5 . . ?
H56B C56 H56C 109.5 . . ?

loop_
_geom_bond_atom_site_label_1
_geom_bond_atom_site_label_2
_geom_bond_distance
_geom_bond_site_symmetry_2
_geom_bond_publ_flag
Os O4 1.941(3) . ?
Os O3 1.951(3) . ?
Os N2 1.970(3) . ?
Os O1 1.972(2) . ?
Os N1 1.974(3) . ?
Os O2 1.978(2) . ?
O1 C11 1.330(4) . ?
N1 C12 1.385(4) . ?
N1 C31 1.431(4) . ?
O2 C21 1.336(4) . ?
N2 C22 1.382(4) . ?
N2 C41 1.430(4) . ?
O3 C1A 1.344(10) . ?
O3 C1B 1.406(14) . ?
O4 C2B 1.28(3) . ?
O4 C2A 1.45(2) . ?
C1A C2A 1.52(2) . ?
C1A H1A1 0.9900 . ?
C1A H1A2 0.9900 . ?
C2A H2A1 0.9900 . ?
C2A H2A2 0.9900 . ?
C1B C2B 1.49(3) . ?
C1B H1B1 0.9900 . ?
C1B H1B2 0.9900 . ?
C2B H2B1 0.9900 . ?
C2B H2B2 0.9900 . ?
C11 C12 1.408(5) . ?
C11 C16 1.416(5) . ?
C12 C13 1.413(5) . ?
C13 C14 1.380(5) . ?
C13 H13 0.9500 . ?
C14 C15 1.418(5) . ?
C14 C18 1.537(5) . ?
C15 C16 1.374(5) . ?
C15 H15 0.9500 . ?
C16 C17 1.529(5) . ?
C17 C171 1.526(5) . ?
C17 C173 1.534(5) . ?
C17 C172 1.541(5) . ?
C18 C184 1.41(2) . ?
C18 C186 1.44(2) . ?
C18 C181 1.487(8) . ?
C18 C183 1.489(7) . ?
C18 C182 1.628(8) . ?
C18 C185 1.817(18) . ?
C21 C22 1.405(5) . ?
C21 C26 1.419(5) . ?
C22 C23 1.404(4) . ?
C23 C24 1.379(5) . ?
C23 H23 0.9500 . ?
C24 C25 1.417(5) . ?
C24 C28 1.540(5) . ?
C25 C26 1.379(5) . ?
C25 H25 0.9500 . ?
C26 C27 1.534(5) . ?
C27 C272 1.530(5) . ?
C27 C271 1.536(5) . ?
C27 C273 1.540(5) . ?
C28 C282 1.519(6) . ?
C28 C281 1.520(6) . ?
C28 C283 1.521(6) . ?
C31 C32 1.383(5) . ?
C31 C36 1.386(5) . ?
C32 C33 1.389(5) . ?
C32 H32 0.9500 . ?
C33 C34 1.380(6) . ?
C33 H33 0.9500 . ?
C34 C35 1.377(6) . ?
C34 H34 0.9500 . ?
C35 C36 1.391(5) . ?
C35 H35 0.9500 . ?
C36 H36 0.9500 . ?
C41 C42 1.379(6) . ?
C41 C46 1.391(6) . ?
C42 C43 1.393(6) . ?
C42 H42 0.9500 . ?
C43 C44 1.363(8) . ?
C43 H43 0.9500 . ?
C44 C45 1.364(8) . ?
C44 H44 0.9500 . ?
C45 C46 1.395(6) . ?
C45 H45 0.9500 . ?
C46 H46 0.9500 . ?
C171 H17A 0.9800 . ?
C171 H17B 0.9800 . ?
C171 H17C 0.9800 . ?
C172 H17D 0.9800 . ?
C172 H17E 0.9800 . ?
C172 H17F 0.9800 . ?
C173 H17G 0.9800 . ?
C173 H17H 0.9800 . ?
C173 H17I 0.9800 . ?
C181 H18A 0.9800 . ?
C181 H18B 0.9800 . ?
C181 H18C 0.9800 . ?
C182 H18D 0.9800 . ?
C182 H18E 0.9800 . ?
C182 H18F 0.9800 . ?
C183 H18G 0.9800 . ?
C183 H18H 0.9800 . ?
C183 H18I 0.9800 . ?
C184 H18J 0.9800 . ?
C184 H18K 0.9800 . ?
C184 H18L 0.9800 . ?
C185 H18M 0.9800 . ?
C185 H18N 0.9800 . ?
C185 H18O 0.9800 . ?
C186 H18P 0.9800 . ?
C186 H18Q 0.9800 . ?
C186 H18R 0.9800 . ?
C271 H27A 0.9800 . ?
C271 H27B 0.9800 . ?
C271 H27C 0.9800 . ?
C272 H27D 0.9800 . ?
C272 H27E 0.9800 . ?
C272 H27F 0.9800 . ?
C273 H27G 0.9800 . ?
C273 H27H 0.9800 . ?
C273 H27I 0.9800 . ?
C281 H28A 0.9800 . ?
C281 H28B 0.9800 . ?
C281 H28C 0.9800 . ?
C282 H28D 0.9800 . ?
C282 H28E 0.9800 . ?
C282 H28F 0.9800 . ?
C283 H28G 0.9800 . ?
C283 H28H 0.9800 . ?
C283 H28I 0.9800 . ?
C51 C52 1.20(3) . ?
C51 H51A 0.9800 . ?
C51 H51B 0.9800 . ?
C51 H51C 0.9800 . ?
C52 C53 1.83(4) . ?
C52 H52A 0.9900 . ?
C52 H52B 0.9900 . ?
C53 C54 1.33(3) . ?
C53 H53A 0.9900 . ?
C53 H53B 0.9900 . ?
C54 C55 1.72(3) . ?
C54 H54A 0.9900 . ?
C54 H54B 0.9900 . ?
C55 C56 1.08(4) . ?
C55 H55A 0.9900 . ?
C55 H55B 0.9900 . ?
C56 H56A 0.9800 . ?
C56 H56B 0.9800 . ?
C56 H56C 0.9800 . ?
